data_4308532
loop_
_publ_author_name
'Yan Z. Voloshin'
'Oleg A. Varzatskii'
'Sergey V. Korobko'
'Viktor Y. Chernii'
'Sergey V. Volkov'
'Larisa A. Tomachynski'
'Vasilii I. Pehn'o'
'Mikhail Yu. Antipin'
'Zoya A. Starikova'

_publ_section_title
;
Ditopic Macropolycyclic Complexes: Synthesis of Hybrid
Phthalocyaninoclathrochelates
;
_journal_name_full 'Inorganic Chemistry'
_journal_page_first 822
_journal_page_last 824
_journal_paper_doi 10.1021/ic048189t
_journal_volume 44
_journal_year 2005
_chemical_formula_sum 'C72 H67 B Fe Hf N14 O6'
_chemical_formula_weight 1469.55
_chemical_name_systematic
; 
 ? 
;
_space_group_IT_number 14
_symmetry_cell_setting monoclinic
_symmetry_space_group_name_Hall '-P 2ybc'
_symmetry_space_group_name_H-M 'P 1 21/c 1'
_atom_sites_solution_hydrogens geom
_atom_sites_solution_primary direct
_atom_sites_solution_secondary difmap
_audit_creation_method SHELXL-97
_cell_angle_alpha 90.00
_cell_angle_beta 108.02(2)
_cell_angle_gamma 90.00
_cell_formula_units_Z 4
_cell_length_a 20.568(7)
_cell_length_b 12.213(3)
_cell_length_c 26.971(8)
_cell_measurement_temperature 383(2)
_cell_volume 6443(3)
_computing_structure_refinement 'SHELXL-97 (Sheldrick, 1997)'
_computing_structure_solution 'SHELXS-97 (Sheldrick, 1990)'
_diffrn_ambient_temperature 383(2)
_diffrn_measured_fraction_theta_full 0.994
_diffrn_measured_fraction_theta_max 0.994
_diffrn_radiation_monochromator graphite
_diffrn_radiation_source 'fine-focus sealed tube'
_diffrn_radiation_type MoK\a
_diffrn_radiation_wavelength 0.71073
_diffrn_reflns_av_R_equivalents 0.0000
_diffrn_reflns_av_sigmaI/netI 0.0180
_diffrn_reflns_limit_h_max 26
_diffrn_reflns_limit_h_min -28
_diffrn_reflns_limit_k_max 16
_diffrn_reflns_limit_k_min 0
_diffrn_reflns_limit_l_max 36
_diffrn_reflns_limit_l_min 0
_diffrn_reflns_number 17032
_diffrn_reflns_theta_full 29.00
_diffrn_reflns_theta_max 29.00
_diffrn_reflns_theta_min 1.85
_exptl_absorpt_coefficient_mu 1.902
_exptl_crystal_density_diffrn 1.515
_exptl_crystal_density_method 'not measured'
_exptl_crystal_F_000 2992
_refine_diff_density_max 2.557
_refine_diff_density_min -1.004
_refine_diff_density_rms 0.093
_refine_ls_extinction_method none
_refine_ls_goodness_of_fit_ref 0.726
_refine_ls_hydrogen_treatment mixed
_refine_ls_matrix_type full
_refine_ls_number_parameters 856
_refine_ls_number_reflns 17032
_refine_ls_number_restraints 0
_refine_ls_restrained_S_all 0.726
_refine_ls_R_factor_all 0.0422
_refine_ls_R_factor_gt 0.0343
_refine_ls_shift/su_max 0.545
_refine_ls_shift/su_mean 0.040
_refine_ls_structure_factor_coef Fsqd
_refine_ls_weighting_details 'calc w=1/[\s^2^(Fo^2^)+(0.0451P)^2^+35.5278P] where P=(Fo^2^+2Fc^2^)/3'
_refine_ls_weighting_scheme calc
_refine_ls_wR_factor_gt 0.0770
_refine_ls_wR_factor_ref 0.0838
_reflns_number_gt 14698
_reflns_number_total 17032
_reflns_threshold_expression >2sigma(I)
_cod_data_source_file ic048189tsi20041222_101435.cif
_cod_data_source_block sre
_cod_database_code 4308532

loop_
_symmetry_equiv_pos_as_xyz
'x, y, z'
'-x, y+1/2, -z+1/2'
'-x, -y, -z'
'x, -y-1/2, z-1/2'

loop_
_atom_site_label
_atom_site_type_symbol
_atom_site_fract_x
_atom_site_fract_y
_atom_site_fract_z
_atom_site_U_iso_or_equiv
_atom_site_adp_type
_atom_site_occupancy
_atom_site_symmetry_multiplicity
_atom_site_calc_flag
_atom_site_refinement_flags
_atom_site_disorder_assembly
_atom_site_disorder_group
Hf1 Hf 0.176411(6) 0.477477(9) 0.082772(4) 0.02172(4) Uani 1 1 d . . .
Fe1 Fe 0.293892(18) 0.54018(3) 0.217679(13) 0.01833(7) Uani 1 1 d . . .
B1 B 0.38678(15) 0.5912(3) 0.32619(11) 0.0236(6) Uani 1 1 d . . .
O1 O 0.42769(9) 0.54214(15) 0.29433(7) 0.0231(4) Uani 1 1 d . . .
O2 O 0.24634(10) 0.37542(15) 0.13657(7) 0.0245(4) Uani 1 1 d . . .
O3 O 0.33300(9) 0.51088(16) 0.32986(7) 0.0240(4) Uani 1 1 d . . .
O4 O 0.15198(9) 0.52620(15) 0.14875(7) 0.0224(4) Uani 1 1 d . . .
O5 O 0.35241(10) 0.69526(16) 0.30072(7) 0.0240(4) Uani 1 1 d . . .
O6 O 0.25223(10) 0.59582(15) 0.10654(7) 0.0231(4) Uani 1 1 d . . .
N1 N 0.38634(11) 0.49836(19) 0.24839(8) 0.0215(4) Uani 1 1 d . . .
N2 N 0.29793(11) 0.41268(17) 0.17748(8) 0.0207(4) Uani 1 1 d . . .
N3 N 0.28252(11) 0.49994(18) 0.28281(8) 0.0213(4) Uani 1 1 d . . .
N4 N 0.19636(11) 0.51972(17) 0.19815(8) 0.0202(4) Uani 1 1 d . . .
N5 N 0.31942(11) 0.67997(18) 0.24844(8) 0.0205(4) Uani 1 1 d . . .
N6 N 0.28076(11) 0.62898(18) 0.15685(8) 0.0198(4) Uani 1 1 d . . .
N7 N 0.07682(14) 0.7072(2) 0.02459(9) 0.0336(6) Uani 1 1 d . . .
N8 N 0.06589(12) 0.52528(19) 0.05715(9) 0.0266(5) Uani 1 1 d . . .
N9 N 0.01723(12) 0.3740(2) 0.09238(9) 0.0265(5) Uani 1 1 d . . .
N10 N 0.12037(11) 0.31811(18) 0.07396(8) 0.0226(4) Uani 1 1 d . . .
N11 N 0.20330(12) 0.19555(18) 0.05545(8) 0.0238(4) Uani 1 1 d . . .
N12 N 0.22116(12) 0.38130(19) 0.03020(8) 0.0246(4) Uani 1 1 d . . .
N13 N 0.25988(14) 0.5265(2) -0.01472(9) 0.0314(5) Uani 1 1 d . . .
N14 N 0.16496(13) 0.5870(2) 0.01378(9) 0.0291(5) Uani 1 1 d . . .
C1 C 0.40790(13) 0.4095(2) 0.23192(10) 0.0233(5) Uani 1 1 d . . .
C2 C 0.35648(14) 0.3621(2) 0.18773(10) 0.0235(5) Uani 1 1 d . . .
C3 C 0.22152(13) 0.4781(2) 0.28462(10) 0.0220(5) Uani 1 1 d . . .
C4 C 0.17110(13) 0.4846(2) 0.23393(10) 0.0211(5) Uani 1 1 d . . .
C5 C 0.31368(13) 0.7647(2) 0.21812(10) 0.0217(5) Uani 1 1 d . . .
C6 C 0.28816(13) 0.7347(2) 0.16379(10) 0.0215(5) Uani 1 1 d . . .
C7 C 0.47535(14) 0.3566(3) 0.25699(12) 0.0302(6) Uani 1 1 d . . .
H7B H 0.4747 0.3208 0.2890 0.036 Uiso 1 1 calc R . .
H7C H 0.5108 0.4121 0.2659 0.036 Uiso 1 1 calc R . .
C8 C 0.49161(16) 0.2721(3) 0.22048(14) 0.0364(7) Uani 1 1 d . . .
H8A H 0.5046 0.3097 0.1933 0.044 Uiso 1 1 calc R . .
H8B H 0.5300 0.2274 0.2400 0.044 Uiso 1 1 calc R . .
C9 C 0.42988(16) 0.1982(3) 0.19562(13) 0.0355(7) Uani 1 1 d . . .
H9B H 0.4430 0.1410 0.1757 0.043 Uiso 1 1 calc R . .
H9C H 0.4154 0.1637 0.2228 0.043 Uiso 1 1 calc R . .
C10 C 0.37048(16) 0.2638(2) 0.15984(12) 0.0315(6) Uani 1 1 d . . .
H10A H 0.3817 0.2866 0.1290 0.038 Uiso 1 1 calc R . .
H10B H 0.3299 0.2182 0.1488 0.038 Uiso 1 1 calc R . .
C11 C 0.20335(15) 0.4577(3) 0.33331(11) 0.0296(6) Uani 1 1 d . . .
H11B H 0.2058 0.5259 0.3522 0.036 Uiso 1 1 calc R . .
H11C H 0.2361 0.4071 0.3554 0.036 Uiso 1 1 calc R . .
C12 C 0.13154(15) 0.4101(3) 0.32098(12) 0.0340(6) Uani 1 1 d . . .
H12A H 0.1320 0.3340 0.3108 0.041 Uiso 1 1 calc R . .
H12B H 0.1171 0.4128 0.3519 0.041 Uiso 1 1 calc R . .
C13 C 0.08102(15) 0.4739(3) 0.27713(11) 0.0292(6) Uani 1 1 d . . .
H13B H 0.0833 0.5510 0.2861 0.035 Uiso 1 1 calc R . .
H13C H 0.0349 0.4485 0.2729 0.035 Uiso 1 1 calc R . .
C14 C 0.09742(14) 0.4591(2) 0.22571(11) 0.0267(5) Uani 1 1 d . . .
H14A H 0.0878 0.3843 0.2136 0.032 Uiso 1 1 calc R . .
H14B H 0.0689 0.5075 0.1994 0.032 Uiso 1 1 calc R . .
C15 C 0.33021(15) 0.8800(2) 0.23578(11) 0.0278(6) Uani 1 1 d . . .
H15A H 0.3792 0.8914 0.2452 0.033 Uiso 1 1 calc R . .
H15B H 0.3162 0.8936 0.2664 0.033 Uiso 1 1 calc R . .
C16 C 0.29341(16) 0.9601(2) 0.19225(13) 0.0326(6) Uani 1 1 d . . .
H16A H 0.2449 0.9600 0.1882 0.039 Uiso 1 1 calc R . .
H16B H 0.3107 1.0335 0.2018 0.039 Uiso 1 1 calc R . .
C17 C 0.30418(16) 0.9284(2) 0.14060(12) 0.0334(6) Uani 1 1 d . . .
H17A H 0.3528 0.9250 0.1451 0.040 Uiso 1 1 calc R . .
H17B H 0.2844 0.9842 0.1148 0.040 Uiso 1 1 calc R . .
C18 C 0.27144(15) 0.8174(2) 0.12094(11) 0.0266(5) Uani 1 1 d . . .
H18A H 0.2222 0.8259 0.1071 0.032 Uiso 1 1 calc R . .
H18B H 0.2879 0.7918 0.0929 0.032 Uiso 1 1 calc R . .
C19 C 0.43493(14) 0.6194(2) 0.38330(10) 0.0280(6) Uani 1 1 d . . .
H19A H 0.4700 0.6699 0.3804 0.034 Uiso 1 1 calc R . .
H19B H 0.4079 0.6570 0.4018 0.034 Uiso 1 1 calc R . .
C20 C 0.46965(17) 0.5219(3) 0.41582(13) 0.0388(7) Uani 1 1 d . . .
H20A H 0.4815 0.5415 0.4524 0.047 Uiso 1 1 calc R . .
H20B H 0.4372 0.4619 0.4097 0.047 Uiso 1 1 calc R . .
C21 C 0.53374(18) 0.4821(3) 0.40485(14) 0.0428(8) Uani 1 1 d . . .
H21A H 0.5670 0.5409 0.4119 0.051 Uiso 1 1 calc R . .
H21B H 0.5225 0.4633 0.3682 0.051 Uiso 1 1 calc R . .
C22 C 0.5654(2) 0.3826(4) 0.43766(17) 0.0594(11) Uani 1 1 d . . .
H22A H 0.6059 0.3609 0.4296 0.089 Uiso 1 1 calc R . .
H22B H 0.5332 0.3233 0.4300 0.089 Uiso 1 1 calc R . .
H22C H 0.5771 0.4009 0.4740 0.089 Uiso 1 1 calc R . .
C23 C 0.04636(16) 0.6322(2) 0.04480(10) 0.0302(6) Uani 1 1 d . . .
C24 C -0.01518(16) 0.6540(2) 0.05884(11) 0.0321(6) Uani 1 1 d . . .
C25 C -0.05530(17) 0.7479(3) 0.05420(12) 0.0376(7) Uani 1 1 d . . .
H25A H -0.0455 0.8114 0.0389 0.045 Uiso 1 1 calc R . .
C26 C -0.10999(17) 0.7425(3) 0.07322(13) 0.0436(9) Uani 1 1 d . . .
H26A H -0.1374 0.8041 0.0708 0.052 Uiso 1 1 calc R . .
C27 C -0.12577(17) 0.6476(3) 0.09616(13) 0.0416(8) Uani 1 1 d . . .
H27A H -0.1626 0.6476 0.1092 0.050 Uiso 1 1 calc R . .
C28 C -0.08679(16) 0.5528(3) 0.09959(12) 0.0369(7) Uani 1 1 d . . .
H28A H -0.0973 0.4888 0.1141 0.044 Uiso 1 1 calc R . .
C29 C -0.03159(15) 0.5581(3) 0.08037(11) 0.0312(6) Uani 1 1 d . . .
C30 C 0.01957(14) 0.4777(2) 0.07781(10) 0.0261(5) Uani 1 1 d . . .
C31 C 0.06223(13) 0.3002(2) 0.08792(10) 0.0234(5) Uani 1 1 d . . .
C32 C 0.05507(14) 0.1836(2) 0.09653(10) 0.0249(5) Uani 1 1 d . . .
C33 C 0.00664(15) 0.1228(3) 0.11087(12) 0.0313(6) Uani 1 1 d . . .
H33A H -0.0307 0.1563 0.1171 0.038 Uiso 1 1 calc R . .
C34 C 0.01595(17) 0.0105(3) 0.11547(14) 0.0358(7) Uani 1 1 d . . .
H34A H -0.0150 -0.0319 0.1259 0.043 Uiso 1 1 calc R . .
C35 C 0.07117(16) -0.0404(2) 0.10470(13) 0.0331(6) Uani 1 1 d . . .
H35A H 0.0758 -0.1161 0.1076 0.040 Uiso 1 1 calc R . .
C36 C 0.11900(15) 0.0201(2) 0.08977(11) 0.0265(5) Uani 1 1 d . . .
H36A H 0.1556 -0.0135 0.0825 0.032 Uiso 1 1 calc R . .
C37 C 0.11034(13) 0.1322(2) 0.08611(10) 0.0228(5) Uani 1 1 d . . .
C38 C 0.14951(13) 0.2180(2) 0.07134(9) 0.0217(5) Uani 1 1 d . . .
C39 C 0.23414(14) 0.2707(2) 0.03539(10) 0.0236(5) Uani 1 1 d . . .
C40 C 0.28537(14) 0.2424(2) 0.01073(11) 0.0272(5) Uani 1 1 d . . .
C41 C 0.31741(16) 0.1447(3) 0.00618(12) 0.0341(6) Uani 1 1 d . . .
H41A H 0.3080 0.0806 0.0213 0.041 Uiso 1 1 calc R . .
C42 C 0.3636(2) 0.1455(3) -0.02150(15) 0.0462(8) Uani 1 1 d . . .
H42A H 0.3857 0.0808 -0.0251 0.055 Uiso 1 1 calc R . .
C43 C 0.3782(2) 0.2419(3) -0.04444(16) 0.0484(9) Uani 1 1 d . . .
H43A H 0.4096 0.2400 -0.0629 0.058 Uiso 1 1 calc R . .
C44 C 0.34675(18) 0.3393(3) -0.03997(13) 0.0397(7) Uani 1 1 d . . .
H44A H 0.3561 0.4031 -0.0553 0.048 Uiso 1 1 calc R . .
C45 C 0.30033(15) 0.3388(3) -0.01157(11) 0.0301(6) Uani 1 1 d . . .
C46 C 0.25936(15) 0.4237(2) 0.00104(10) 0.0283(6) Uani 1 1 d . . .
C47 C 0.21706(17) 0.6006(2) -0.00794(10) 0.0316(6) Uani 1 1 d . . .
C48 C 0.21857(19) 0.7137(3) -0.02456(11) 0.0362(7) Uani 1 1 d . . .
C49 C 0.2638(2) 0.7690(3) -0.04462(13) 0.0430(8) Uani 1 1 d . . .
H49A H 0.2994 0.7328 -0.0522 0.052 Uiso 1 1 calc R . .
C50 C 0.2537(2) 0.8808(3) -0.05292(14) 0.0509(10) Uani 1 1 d . . .
H50A H 0.2836 0.9210 -0.0655 0.061 Uiso 1 1 calc R . .
C51 C 0.1996(2) 0.9331(3) -0.04272(14) 0.0526(11) Uani 1 1 d . . .
H51A H 0.1937 1.0078 -0.0492 0.063 Uiso 1 1 calc R . .
C52 C 0.1536(2) 0.8786(3) -0.02316(12) 0.0442(9) Uani 1 1 d . . .
H52A H 0.1173 0.9149 -0.0167 0.053 Uiso 1 1 calc R . .
C53 C 0.16444(19) 0.7661(3) -0.01356(11) 0.0369(7) Uani 1 1 d . . .
C54 C 0.13092(17) 0.6852(2) 0.00957(10) 0.0318(6) Uani 1 1 d . . .
C1S C 0.5590(3) 1.0131(9) 0.4311(4) 0.161(5) Uani 1 1 d . . .
H1SA H 0.5898 1.0073 0.4645 0.193 Uiso 1 1 calc R . .
C2S C 0.5769(3) 1.0657(7) 0.3937(3) 0.108(3) Uani 1 1 d . . .
H2SA H 0.6219 1.0880 0.3997 0.130 Uiso 1 1 calc R . .
C3S C 0.5298(4) 1.0860(4) 0.3478(3) 0.0815(17) Uani 1 1 d . . .
H3SA H 0.5416 1.1258 0.3225 0.098 Uiso 1 1 calc R . .
C4S C 0.4643(4) 1.0485(5) 0.3380(2) 0.0805(16) Uani 1 1 d . . .
H4SA H 0.4319 1.0641 0.3061 0.097 Uiso 1 1 calc R . .
C5S C 0.4457(3) 0.9891(5) 0.3738(2) 0.0737(14) Uani 1 1 d . . .
H5SA H 0.4010 0.9646 0.3669 0.088 Uiso 1 1 calc R . .
C6S C 0.4930(3) 0.9663(7) 0.4194(3) 0.111(3) Uani 1 1 d . . .
H6SA H 0.4826 0.9201 0.4433 0.133 Uiso 1 1 calc R . .
C7S C 0.1722(2) 0.7665(3) 0.2839(2) 0.0582(12) Uani 1 1 d . . .
H7SA H 0.2197 0.7675 0.2962 0.070 Uiso 1 1 calc R . .
C8S C 0.1398(3) 0.7483(3) 0.23305(19) 0.0548(11) Uani 1 1 d . . .
H8SA H 0.1653 0.7384 0.2103 0.066 Uiso 1 1 calc R . .
C9S C 0.0712(3) 0.7443(3) 0.21450(18) 0.0590(11) Uani 1 1 d . . .
H9SA H 0.0498 0.7311 0.1792 0.071 Uiso 1 1 calc R . .
C10S C 0.0327(2) 0.7596(4) 0.2472(2) 0.0620(12) Uani 1 1 d . . .
H10C H -0.0147 0.7549 0.2342 0.074 Uiso 1 1 calc R . .
C11S C 0.0634(2) 0.7816(3) 0.29898(19) 0.0565(11) Uani 1 1 d . . .
H11D H 0.0372 0.7948 0.3210 0.068 Uiso 1 1 calc R . .
C12S C 0.1345(3) 0.7838(3) 0.31813(18) 0.0628(12) Uani 1 1 d . . .
H12C H 0.1566 0.7966 0.3533 0.075 Uiso 1 1 calc R . .
C13S C 0.2308(2) 0.0726(4) 0.31556(16) 0.0578(11) Uani 1 1 d . . .
H13D H 0.2383 0.0265 0.3442 0.069 Uiso 1 1 calc R . .
C14S C 0.2793(2) 0.1498(4) 0.31403(16) 0.0530(10) Uani 1 1 d . . .
H14C H 0.3190 0.1569 0.3421 0.064 Uiso 1 1 calc R . .
C15S C 0.2690(2) 0.2159(3) 0.27136(16) 0.0468(8) Uani 1 1 d . . .
H15C H 0.3021 0.2669 0.2702 0.056 Uiso 1 1 calc R . .
C16S C 0.2100(2) 0.2071(3) 0.23029(15) 0.0468(9) Uani 1 1 d . . .
H16C H 0.2029 0.2523 0.2013 0.056 Uiso 1 1 calc R . .
C17S C 0.1613(2) 0.1312(3) 0.23205(15) 0.0474(9) Uani 1 1 d . . .
H17C H 0.1212 0.1252 0.2043 0.057 Uiso 1 1 calc R . .
C18S C 0.1718(2) 0.0641(3) 0.27477(17) 0.0510(9) Uani 1 1 d . . .
H18C H 0.1387 0.0131 0.2759 0.061 Uiso 1 1 calc R . .

loop_
_atom_site_aniso_label
_atom_site_aniso_U_11
_atom_site_aniso_U_22
_atom_site_aniso_U_33
_atom_site_aniso_U_23
_atom_site_aniso_U_13
_atom_site_aniso_U_12
Hf1 0.02778(6) 0.01663(5) 0.01588(5) -0.00126(4) -0.00033(4) 0.00268(4)
Fe1 0.02031(16) 0.01731(16) 0.01501(15) -0.00115(12) 0.00201(12) -0.00076(12)
B1 0.0235(13) 0.0249(14) 0.0184(12) -0.0026(11) 0.0006(10) -0.0029(11)
O1 0.0227(9) 0.0239(9) 0.0193(8) -0.0041(7) 0.0014(7) -0.0029(7)
O2 0.0293(9) 0.0195(9) 0.0182(8) -0.0030(7) -0.0022(7) 0.0008(7)
O3 0.0232(9) 0.0298(10) 0.0149(8) -0.0009(7) -0.0002(7) -0.0041(7)
O4 0.0229(8) 0.0231(9) 0.0159(8) -0.0004(7) -0.0017(7) 0.0008(7)
O5 0.0270(9) 0.0230(9) 0.0172(8) -0.0053(7) -0.0002(7) -0.0017(7)
O6 0.0306(9) 0.0204(9) 0.0162(8) -0.0013(7) 0.0042(7) 0.0001(7)
N1 0.0210(10) 0.0237(10) 0.0173(9) -0.0013(8) 0.0021(8) -0.0029(8)
N2 0.0260(10) 0.0167(9) 0.0155(9) -0.0003(7) 0.0010(8) -0.0014(8)
N3 0.0212(10) 0.0241(10) 0.0149(9) -0.0001(8) 0.0003(8) -0.0019(8)
N4 0.0221(10) 0.0190(10) 0.0158(9) -0.0015(8) 0.0004(8) -0.0006(8)
N5 0.0222(10) 0.0207(10) 0.0163(9) -0.0042(8) 0.0024(8) -0.0002(8)
N6 0.0220(10) 0.0194(10) 0.0165(9) -0.0015(8) 0.0038(8) 0.0002(8)
N7 0.0473(15) 0.0216(11) 0.0204(11) -0.0025(9) -0.0063(10) 0.0074(10)
N8 0.0314(12) 0.0226(11) 0.0184(10) -0.0026(8) -0.0030(9) 0.0067(9)
N9 0.0241(11) 0.0257(11) 0.0238(11) -0.0065(9) -0.0013(8) 0.0051(9)
N10 0.0236(10) 0.0209(10) 0.0186(10) -0.0038(8) -0.0003(8) 0.0042(8)
N11 0.0289(11) 0.0200(10) 0.0190(10) -0.0019(8) 0.0021(8) 0.0029(8)
N12 0.0315(11) 0.0205(10) 0.0184(10) 0.0000(8) 0.0027(8) 0.0013(9)
N13 0.0454(14) 0.0258(12) 0.0192(10) 0.0013(9) 0.0044(10) -0.0026(10)
N14 0.0421(13) 0.0216(11) 0.0170(10) -0.0010(8) -0.0007(9) 0.0043(10)
C1 0.0224(12) 0.0227(12) 0.0226(12) 0.0004(10) 0.0039(9) 0.0014(9)
C2 0.0268(12) 0.0197(12) 0.0210(11) -0.0003(9) 0.0029(10) 0.0013(10)
C3 0.0233(11) 0.0221(12) 0.0179(11) 0.0010(9) 0.0024(9) -0.0024(9)
C4 0.0216(11) 0.0217(12) 0.0174(11) -0.0003(9) 0.0021(9) -0.0013(9)
C5 0.0195(11) 0.0188(11) 0.0242(12) -0.0019(9) 0.0030(9) -0.0003(9)
C6 0.0211(11) 0.0172(11) 0.0244(12) 0.0010(9) 0.0043(9) 0.0015(9)
C7 0.0235(12) 0.0310(14) 0.0313(14) -0.0042(12) 0.0012(11) 0.0043(11)
C8 0.0288(14) 0.0312(15) 0.0448(18) -0.0094(13) 0.0048(13) 0.0057(12)
C9 0.0332(15) 0.0271(14) 0.0389(16) -0.0071(12) 0.0007(12) 0.0089(12)
C10 0.0348(15) 0.0247(13) 0.0291(14) -0.0069(11) 0.0013(11) 0.0064(11)
C11 0.0297(13) 0.0383(16) 0.0200(12) 0.0048(11) 0.0064(10) -0.0023(12)
C12 0.0315(14) 0.0402(17) 0.0315(14) 0.0093(13) 0.0115(12) -0.0033(12)
C13 0.0251(13) 0.0341(15) 0.0286(13) 0.0039(11) 0.0084(11) -0.0029(11)
C14 0.0219(12) 0.0320(14) 0.0241(12) -0.0009(10) 0.0040(10) -0.0046(10)
C15 0.0285(13) 0.0181(12) 0.0314(14) -0.0050(10) 0.0012(11) -0.0016(10)
C16 0.0317(14) 0.0200(13) 0.0400(16) -0.0025(11) 0.0024(12) 0.0013(11)
C17 0.0372(15) 0.0210(13) 0.0367(15) 0.0052(12) 0.0037(12) -0.0030(11)
C18 0.0297(13) 0.0194(12) 0.0271(13) 0.0047(10) 0.0034(10) 0.0015(10)
C19 0.0266(13) 0.0328(14) 0.0207(12) -0.0054(11) 0.0016(10) -0.0044(11)
C20 0.0370(16) 0.048(2) 0.0278(14) 0.0030(13) 0.0051(12) -0.0058(14)
C21 0.0399(17) 0.054(2) 0.0322(16) 0.0052(15) 0.0075(13) -0.0022(15)
C22 0.063(3) 0.063(3) 0.049(2) 0.012(2) 0.0130(19) 0.016(2)
C23 0.0370(15) 0.0240(13) 0.0191(12) -0.0044(10) -0.0067(10) 0.0095(11)
C24 0.0362(15) 0.0264(14) 0.0222(13) -0.0077(11) -0.0077(11) 0.0098(12)
C25 0.0380(16) 0.0319(15) 0.0291(14) -0.0100(12) -0.0099(12) 0.0118(13)
C26 0.0391(17) 0.0386(18) 0.0365(16) -0.0163(14) -0.0125(13) 0.0192(14)
C27 0.0331(15) 0.0452(19) 0.0373(17) -0.0166(15) -0.0025(13) 0.0143(14)
C28 0.0304(14) 0.0399(17) 0.0320(15) -0.0130(13) -0.0028(12) 0.0108(13)
C29 0.0314(14) 0.0290(14) 0.0234(13) -0.0101(11) -0.0058(11) 0.0095(11)
C30 0.0265(12) 0.0258(13) 0.0187(11) -0.0067(10) -0.0038(9) 0.0074(10)
C31 0.0236(12) 0.0213(12) 0.0205(11) -0.0032(9) -0.0001(9) 0.0011(9)
C32 0.0241(12) 0.0237(12) 0.0224(12) -0.0032(10) 0.0004(10) 0.0023(10)
C33 0.0267(13) 0.0313(15) 0.0335(15) -0.0050(12) 0.0060(11) -0.0004(11)
C34 0.0327(15) 0.0316(15) 0.0448(18) -0.0041(13) 0.0145(13) -0.0068(12)
C35 0.0359(15) 0.0217(13) 0.0397(16) -0.0017(12) 0.0089(13) -0.0004(11)
C36 0.0298(13) 0.0159(11) 0.0301(13) -0.0013(10) 0.0037(11) 0.0020(10)
C37 0.0235(12) 0.0210(12) 0.0194(11) -0.0029(9) 0.0001(9) 0.0005(9)
C38 0.0248(12) 0.0200(11) 0.0156(10) -0.0023(9) -0.0008(9) 0.0025(9)
C39 0.0271(12) 0.0201(12) 0.0194(11) -0.0031(9) 0.0013(9) 0.0029(10)
C40 0.0282(13) 0.0285(14) 0.0235(12) -0.0028(10) 0.0061(10) 0.0011(11)
C41 0.0356(15) 0.0324(15) 0.0350(15) 0.0024(12) 0.0120(12) 0.0071(12)
C42 0.051(2) 0.0412(19) 0.054(2) 0.0047(16) 0.0265(17) 0.0152(16)
C43 0.051(2) 0.053(2) 0.051(2) 0.0061(17) 0.0311(18) 0.0120(17)
C44 0.0451(18) 0.0433(19) 0.0348(16) 0.0049(14) 0.0183(14) 0.0014(15)
C45 0.0336(14) 0.0322(15) 0.0236(13) -0.0014(11) 0.0075(11) -0.0005(12)
C46 0.0345(14) 0.0264(13) 0.0203(12) -0.0018(10) 0.0031(10) -0.0013(11)
C47 0.0479(17) 0.0260(14) 0.0159(11) 0.0013(10) 0.0025(11) -0.0016(12)
C48 0.056(2) 0.0260(14) 0.0188(12) 0.0031(11) 0.0008(12) -0.0008(13)
C49 0.060(2) 0.0329(17) 0.0294(15) 0.0091(13) 0.0037(14) -0.0056(15)
C50 0.072(3) 0.0325(17) 0.0372(18) 0.0126(14) 0.0004(17) -0.0070(17)
C51 0.076(3) 0.0275(16) 0.0371(18) 0.0133(14) -0.0075(17) -0.0092(17)
C52 0.067(2) 0.0256(15) 0.0254(14) 0.0021(12) -0.0074(14) 0.0060(15)
C53 0.059(2) 0.0247(14) 0.0167(12) 0.0025(10) -0.0032(12) 0.0004(13)
C54 0.0480(17) 0.0209(13) 0.0161(11) -0.0004(10) -0.0055(11) 0.0049(12)
C1S 0.049(3) 0.262(12) 0.158(8) 0.137(8) 0.014(4) 0.031(5)
C2S 0.058(3) 0.133(6) 0.144(7) 0.048(5) 0.047(4) 0.010(4)
C3S 0.122(5) 0.051(3) 0.095(4) 0.001(3) 0.069(4) 0.005(3)
C4S 0.104(5) 0.079(4) 0.051(3) 0.001(3) 0.013(3) 0.004(3)
C5S 0.058(3) 0.082(4) 0.080(4) -0.011(3) 0.020(3) -0.007(3)
C6S 0.071(4) 0.156(7) 0.111(5) 0.083(5) 0.035(4) 0.015(4)
C7S 0.042(2) 0.0308(18) 0.103(4) 0.002(2) 0.024(2) 0.0043(15)
C8S 0.075(3) 0.0303(17) 0.075(3) 0.0033(18) 0.048(3) 0.0062(18)
C9S 0.085(3) 0.037(2) 0.050(2) 0.0102(17) 0.013(2) 0.011(2)
C10S 0.044(2) 0.045(2) 0.090(3) 0.024(2) 0.011(2) 0.0145(18)
C11S 0.071(3) 0.042(2) 0.075(3) 0.024(2) 0.048(2) 0.0235(19)
C12S 0.091(3) 0.035(2) 0.051(2) 0.0077(17) 0.007(2) 0.012(2)
C13S 0.071(3) 0.057(3) 0.046(2) 0.0220(19) 0.018(2) 0.009(2)
C14S 0.053(2) 0.060(3) 0.042(2) -0.0010(18) 0.0072(17) -0.0005(19)
C15S 0.058(2) 0.0302(17) 0.057(2) -0.0044(15) 0.0249(18) 0.0007(15)
C16S 0.069(2) 0.0308(17) 0.0420(19) 0.0080(14) 0.0195(18) 0.0106(16)
C17S 0.057(2) 0.0381(18) 0.0391(18) -0.0022(15) 0.0037(16) 0.0064(16)
C18S 0.059(2) 0.0389(19) 0.057(2) 0.0067(17) 0.0206(19) -0.0015(17)

loop_
_atom_type_symbol
_atom_type_description
_atom_type_scat_dispersion_real
_atom_type_scat_dispersion_imag
_atom_type_scat_source
C C 0.0033 0.0016 'International Tables Vol C Tables 4.2.6.8 and 6.1.1.4'
H H 0.0000 0.0000 'International Tables Vol C Tables 4.2.6.8 and 6.1.1.4'
B B 0.0013 0.0007 'International Tables Vol C Tables 4.2.6.8 and 6.1.1.4'
N N 0.0061 0.0033 'International Tables Vol C Tables 4.2.6.8 and 6.1.1.4'
O O 0.0106 0.0060 'International Tables Vol C Tables 4.2.6.8 and 6.1.1.4'
Fe Fe 0.3463 0.8444 'International Tables Vol C Tables 4.2.6.8 and 6.1.1.4'
Hf Hf -0.5830 6.1852 'International Tables Vol C Tables 4.2.6.8 and 6.1.1.4'

loop_
_geom_angle_atom_site_label_1
_geom_angle_atom_site_label_2
_geom_angle_atom_site_label_3
_geom_angle
_geom_angle_site_symmetry_1
_geom_angle_site_symmetry_3
_geom_angle_publ_flag
O6 Hf1 O4 83.91(7) . . ?
O6 Hf1 O2 84.94(8) . . ?
O4 Hf1 O2 82.77(7) . . ?
O6 Hf1 N10 162.05(7) . . ?
O4 Hf1 N10 94.98(8) . . ?
O2 Hf1 N10 77.16(8) . . ?
O6 Hf1 N8 120.49(8) . . ?
O4 Hf1 N8 72.45(8) . . ?
O2 Hf1 N8 141.13(9) . . ?
N10 Hf1 N8 75.73(8) . . ?
O6 Hf1 N14 73.58(8) . . ?
O4 Hf1 N14 123.22(8) . . ?
O2 Hf1 N14 142.95(9) . . ?
N10 Hf1 N14 120.80(8) . . ?
N8 Hf1 N14 75.68(10) . . ?
O6 Hf1 N12 98.26(8) . . ?
O4 Hf1 N12 160.79(8) . . ?
O2 Hf1 N12 78.44(8) . . ?
N10 Hf1 N12 77.07(9) . . ?
N8 Hf1 N12 121.11(8) . . ?
N14 Hf1 N12 75.32(9) . . ?
N1 Fe1 N5 86.96(10) . . ?
N1 Fe1 N3 85.43(10) . . ?
N5 Fe1 N3 85.73(10) . . ?
N1 Fe1 N2 79.32(10) . . ?
N5 Fe1 N2 157.51(10) . . ?
N3 Fe1 N2 110.57(10) . . ?
N1 Fe1 N6 112.56(10) . . ?
N5 Fe1 N6 79.15(9) . . ?
N3 Fe1 N6 155.54(10) . . ?
N2 Fe1 N6 89.70(9) . . ?
N1 Fe1 N4 154.72(10) . . ?
N5 Fe1 N4 111.09(9) . . ?
N3 Fe1 N4 78.71(9) . . ?
N2 Fe1 N4 87.91(9) . . ?
N6 Fe1 N4 88.87(9) . . ?
O1 B1 O3 109.3(2) . . ?
O1 B1 O5 110.0(2) . . ?
O3 B1 O5 109.2(2) . . ?
O1 B1 C19 110.5(2) . . ?
O3 B1 C19 109.1(2) . . ?
O5 B1 C19 108.7(2) . . ?
N1 O1 B1 111.77(19) . . ?
N2 O2 Hf1 124.02(15) . . ?
N3 O3 B1 111.30(19) . . ?
N4 O4 Hf1 123.57(15) . . ?
N5 O5 B1 111.38(19) . . ?
N6 O6 Hf1 124.41(15) . . ?
C1 N1 O1 116.8(2) . . ?
C1 N1 Fe1 118.54(18) . . ?
O1 N1 Fe1 123.11(17) . . ?
C2 N2 O2 117.0(2) . . ?
C2 N2 Fe1 117.66(17) . . ?
O2 N2 Fe1 125.15(16) . . ?
C3 N3 O3 116.6(2) . . ?
C3 N3 Fe1 118.89(17) . . ?
O3 N3 Fe1 123.53(16) . . ?
C4 N4 O4 116.3(2) . . ?
C4 N4 Fe1 117.43(17) . . ?
O4 N4 Fe1 125.80(17) . . ?
C5 N5 O5 117.2(2) . . ?
C5 N5 Fe1 118.74(17) . . ?
O5 N5 Fe1 123.49(16) . . ?
C6 N6 O6 115.6(2) . . ?
C6 N6 Fe1 117.23(18) . . ?
O6 N6 Fe1 126.02(16) . . ?
C23 N7 C54 122.5(3) . . ?
C30 N8 C23 108.2(2) . . ?
C30 N8 Hf1 122.01(17) . . ?
C23 N8 Hf1 120.9(2) . . ?
C31 N9 C30 122.1(3) . . ?
C38 N10 C31 107.6(2) . . ?
C38 N10 Hf1 124.16(18) . . ?
C31 N10 Hf1 124.87(17) . . ?
C39 N11 C38 122.7(2) . . ?
C46 N12 C39 107.5(2) . . ?
C46 N12 Hf1 125.67(18) . . ?
C39 N12 Hf1 123.64(18) . . ?
C47 N13 C46 122.3(3) . . ?
C54 N14 C47 107.6(3) . . ?
C54 N14 Hf1 120.5(2) . . ?
C47 N14 Hf1 121.84(19) . . ?
N1 C1 C2 112.1(2) . . ?
N1 C1 C7 125.1(2) . . ?
C2 C1 C7 122.7(2) . . ?
N2 C2 C1 112.1(2) . . ?
N2 C2 C10 125.7(2) . . ?
C1 C2 C10 122.1(2) . . ?
N3 C3 C4 111.9(2) . . ?
N3 C3 C11 125.1(2) . . ?
C4 C3 C11 122.8(2) . . ?
N4 C4 C3 112.7(2) . . ?
N4 C4 C14 125.3(2) . . ?
C3 C4 C14 121.9(2) . . ?
N5 C5 C6 111.7(2) . . ?
N5 C5 C15 125.6(2) . . ?
C6 C5 C15 122.6(2) . . ?
N6 C6 C5 112.7(2) . . ?
N6 C6 C18 124.7(2) . . ?
C5 C6 C18 122.6(2) . . ?
C1 C7 C8 111.0(2) . . ?
C9 C8 C7 111.2(3) . . ?
C10 C9 C8 111.1(3) . . ?
C2 C10 C9 110.2(2) . . ?
C3 C11 C12 111.2(2) . . ?
C13 C12 C11 110.8(2) . . ?
C12 C13 C14 110.6(2) . . ?
C4 C14 C13 109.7(2) . . ?
C5 C15 C16 110.3(2) . . ?
C17 C16 C15 111.1(2) . . ?
C16 C17 C18 111.5(3) . . ?
C6 C18 C17 111.1(2) . . ?
C20 C19 B1 115.4(3) . . ?
C21 C20 C19 114.8(3) . . ?
C20 C21 C22 112.5(3) . . ?
N7 C23 N8 128.2(3) . . ?
N7 C23 C24 123.0(3) . . ?
N8 C23 C24 108.8(3) . . ?
C29 C24 C25 121.0(3) . . ?
C29 C24 C23 107.3(3) . . ?
C25 C24 C23 131.7(3) . . ?
C26 C25 C24 117.2(3) . . ?
C25 C26 C27 122.2(3) . . ?
C28 C27 C26 120.7(3) . . ?
C29 C28 C27 117.1(4) . . ?
C28 C29 C24 121.8(3) . . ?
C28 C29 C30 132.2(3) . . ?
C24 C29 C30 106.0(3) . . ?
N9 C30 N8 128.0(3) . . ?
N9 C30 C29 122.3(3) . . ?
N8 C30 C29 109.6(3) . . ?
N9 C31 N10 127.3(3) . . ?
N9 C31 C32 122.9(3) . . ?
N10 C31 C32 109.8(2) . . ?
C33 C32 C37 120.9(3) . . ?
C33 C32 C31 133.0(3) . . ?
C37 C32 C31 106.1(2) . . ?
C34 C33 C32 117.6(3) . . ?
C33 C34 C35 121.3(3) . . ?
C36 C35 C34 121.1(3) . . ?
C37 C36 C35 117.6(3) . . ?
C36 C37 C32 121.6(3) . . ?
C36 C37 C38 131.7(3) . . ?
C32 C37 C38 106.6(2) . . ?
N11 C38 N10 128.2(3) . . ?
N11 C38 C37 121.8(2) . . ?
N10 C38 C37 109.9(2) . . ?
N11 C39 N12 128.3(3) . . ?
N11 C39 C40 122.0(2) . . ?
N12 C39 C40 109.4(2) . . ?
C41 C40 C45 120.8(3) . . ?
C41 C40 C39 132.7(3) . . ?
C45 C40 C39 106.5(3) . . ?
C42 C41 C40 117.9(3) . . ?
C41 C42 C43 121.4(3) . . ?
C44 C43 C42 121.0(3) . . ?
C43 C44 C45 117.6(3) . . ?
C44 C45 C40 121.2(3) . . ?
C44 C45 C46 132.4(3) . . ?
C40 C45 C46 106.4(3) . . ?
N13 C46 N12 127.1(3) . . ?
N13 C46 C45 122.8(3) . . ?
N12 C46 C45 110.1(3) . . ?
N13 C47 N14 128.1(3) . . ?
N13 C47 C48 122.1(3) . . ?
N14 C47 C48 109.8(3) . . ?
C49 C48 C53 122.4(3) . . ?
C49 C48 C47 131.5(3) . . ?
C53 C48 C47 106.0(3) . . ?
C48 C49 C50 117.1(4) . . ?
C51 C50 C49 120.8(4) . . ?
C50 C51 C52 122.7(3) . . ?
C51 C52 C53 116.9(4) . . ?
C48 C53 C52 120.1(3) . . ?
C48 C53 C54 107.3(3) . . ?
C52 C53 C54 132.5(4) . . ?
N7 C54 N14 127.3(3) . . ?
N7 C54 C53 123.3(3) . . ?
N14 C54 C53 109.4(3) . . ?
C2S C1S C6S 119.7(7) . . ?
C1S C2S C3S 119.7(6) . . ?
C2S C3S C4S 120.3(6) . . ?
C5S C4S C3S 121.2(6) . . ?
C6S C5S C4S 118.8(6) . . ?
C5S C6S C1S 119.6(6) . . ?
C8S C7S C12S 120.0(4) . . ?
C7S C8S C9S 121.1(4) . . ?
C8S C9S C10S 120.3(4) . . ?
C11S C10S C9S 120.5(4) . . ?
C10S C11S C12S 118.8(4) . . ?
C7S C12S C11S 119.1(4) . . ?
C18S C13S C14S 119.8(4) . . ?
C15S C14S C13S 120.2(4) . . ?
C14S C15S C16S 120.1(4) . . ?
C15S C16S C17S 119.8(3) . . ?
C16S C17S C18S 120.2(4) . . ?
C13S C18S C17S 119.9(4) . . ?

loop_
_geom_bond_atom_site_label_1
_geom_bond_atom_site_label_2
_geom_bond_distance
_geom_bond_site_symmetry_2
_geom_bond_publ_flag
Hf1 O6 2.0769(19) . ?
Hf1 O4 2.0800(19) . ?
Hf1 O2 2.1062(19) . ?
Hf1 N10 2.237(2) . ?
Hf1 N8 2.239(2) . ?
Hf1 N14 2.244(2) . ?
Hf1 N12 2.246(2) . ?
Fe1 N1 1.894(2) . ?
Fe1 N5 1.900(2) . ?
Fe1 N3 1.907(2) . ?
Fe1 N2 1.914(2) . ?
Fe1 N6 1.915(2) . ?
Fe1 N4 1.926(2) . ?
B1 O1 1.501(4) . ?
B1 O3 1.505(4) . ?
B1 O5 1.512(4) . ?
B1 C19 1.590(4) . ?
O1 N1 1.376(3) . ?
O2 N2 1.351(3) . ?
O3 N3 1.375(3) . ?
O4 N4 1.364(3) . ?
O5 N5 1.375(3) . ?
O6 N6 1.363(3) . ?
N1 C1 1.301(3) . ?
N2 C2 1.305(3) . ?
N3 C3 1.298(3) . ?
N4 C4 1.302(3) . ?
N5 C5 1.301(3) . ?
N6 C6 1.306(3) . ?
N7 C23 1.318(4) . ?
N7 C54 1.324(4) . ?
N8 C30 1.373(4) . ?
N8 C23 1.377(4) . ?
N9 C31 1.324(3) . ?
N9 C30 1.331(4) . ?
N10 C38 1.373(3) . ?
N10 C31 1.378(4) . ?
N11 C39 1.323(4) . ?
N11 C38 1.333(4) . ?
N12 C46 1.374(4) . ?
N12 C39 1.376(3) . ?
N13 C47 1.315(4) . ?
N13 C46 1.327(4) . ?
N14 C54 1.376(4) . ?
N14 C47 1.381(4) . ?
C1 C2 1.448(4) . ?
C1 C7 1.490(4) . ?
C2 C10 1.491(4) . ?
C3 C4 1.440(3) . ?
C3 C11 1.493(4) . ?
C4 C14 1.495(4) . ?
C5 C6 1.442(4) . ?
C5 C15 1.493(4) . ?
C6 C18 1.493(4) . ?
C7 C8 1.534(4) . ?
C8 C9 1.532(4) . ?
C9 C10 1.528(4) . ?
C11 C12 1.525(4) . ?
C12 C13 1.525(4) . ?
C13 C14 1.536(4) . ?
C15 C16 1.535(4) . ?
C16 C17 1.526(5) . ?
C17 C18 1.534(4) . ?
C19 C20 1.520(4) . ?
C20 C21 1.518(5) . ?
C21 C22 1.525(5) . ?
C23 C24 1.454(5) . ?
C24 C29 1.394(5) . ?
C24 C25 1.396(4) . ?
C25 C26 1.375(5) . ?
C26 C27 1.399(6) . ?
C27 C28 1.394(4) . ?
C28 C29 1.388(5) . ?
C29 C30 1.457(4) . ?
C31 C32 1.457(4) . ?
C32 C33 1.390(4) . ?
C32 C37 1.401(4) . ?
C33 C34 1.385(4) . ?
C34 C35 1.402(5) . ?
C35 C36 1.387(4) . ?
C36 C37 1.380(4) . ?
C37 C38 1.450(4) . ?
C39 C40 1.451(4) . ?
C40 C41 1.387(4) . ?
C40 C45 1.399(4) . ?
C41 C42 1.378(5) . ?
C42 C43 1.406(5) . ?
C43 C44 1.377(5) . ?
C44 C45 1.397(4) . ?
C45 C46 1.442(4) . ?
C47 C48 1.456(4) . ?
C48 C49 1.388(5) . ?
C48 C53 1.393(5) . ?
C49 C50 1.390(5) . ?
C50 C51 1.382(7) . ?
C51 C52 1.387(6) . ?
C52 C53 1.404(4) . ?
C53 C54 1.451(5) . ?
C1S C2S 1.339(10) . ?
C1S C6S 1.415(10) . ?
C2S C3S 1.339(9) . ?
C3S C4S 1.369(9) . ?
C4S C5S 1.355(8) . ?
C5S C6S 1.341(8) . ?
C7S C8S 1.345(7) . ?
C7S C12S 1.392(7) . ?
C8S C9S 1.344(7) . ?
C9S C10S 1.369(7) . ?
C10S C11S 1.369(7) . ?
C11S C12S 1.393(7) . ?
C13S C18S 1.367(6) . ?
C13S C14S 1.383(6) . ?
C14S C15S 1.368(6) . ?
C15S C16S 1.371(6) . ?
C16S C17S 1.376(6) . ?
C17S C18S 1.375(5) . ?
